data_4513541
loop_
_publ_author_name
'Andreychuk, Nicholas R.'
'Allard, Sheena R.'
'Parent, Shawna L. M.'
'Assoud, Abdeljalil'
'MacKinnon, Craig D.'

_publ_section_title
;
 Not Too Big and Not Too Small: &#x201C;Goldilocks&#x201D; Anion Size for
 Three-Dimensional Metal--Organic Frameworks Containing Oligothiophene
 Dinitrile Ligands (C4H2S)n(CN)2(n= 1, 2, 3) Bridging Silver(I) Cations
;
_journal_issue 9
_journal_name_full 'Crystal Growth &amp; Design'
_journal_page_first 4377
_journal_paper_doi 10.1021/acs.cgd.5b00698
_journal_volume 15
_journal_year 2015
_chemical_formula_moiety 'C21 H12 Ag F3 N2 O3 S4'
_chemical_formula_sum 'C21 H12 Ag F3 N2 O3 S4'
_chemical_formula_weight 633.44
_chemical_name_systematic
;
 ?
;
_space_group_crystal_system triclinic
_space_group_IT_number 1
_space_group_name_Hall 'P 1'
_space_group_name_H-M_alt 'P 1'
_symmetry_space_group_name_Hall 'P 1'
_symmetry_space_group_name_H-M 'P 1'
_atom_sites_solution_hydrogens geom
_audit_creation_method SHELXL-2014
_cell_angle_alpha 80.464(4)
_cell_angle_beta 77.996(4)
_cell_angle_gamma 64.417(4)
_cell_formula_units_Z 3
_cell_length_a 11.685(3)
_cell_length_b 12.440(4)
_cell_length_c 13.933(4)
_cell_measurement_temperature 200(2)
_cell_measurement_theta_max 30
_cell_measurement_theta_min 1.5
_cell_volume 1780.2(9)
_computing_cell_refinement 'Bruker APEX II'
_computing_data_collection 'Bruker Kappa APEX II'
_computing_data_reduction 'Bruker APEX II'
_computing_molecular_graphics Mercury
_computing_structure_refinement 'SHELXL-2014 (Sheldrick, 2014)'
_computing_structure_solution 'SHELXL-2014 (Sheldrick, 2014'
_diffrn_ambient_temperature 200(2)
_diffrn_measured_fraction_theta_full 0.998
_diffrn_measured_fraction_theta_max 0.997
_diffrn_measurement_device_type 'Bruker Kappa APEX II'
_diffrn_measurement_method 'Omega and phi scan'
_diffrn_radiation_type MoK\a
_diffrn_radiation_wavelength 0.71073
_diffrn_reflns_av_R_equivalents 0.0206
_diffrn_reflns_av_unetI/netI 0.0443
_diffrn_reflns_laue_measured_fraction_full 0.998
_diffrn_reflns_laue_measured_fraction_max 0.997
_diffrn_reflns_limit_h_max 15
_diffrn_reflns_limit_h_min -15
_diffrn_reflns_limit_k_max 16
_diffrn_reflns_limit_k_min -16
_diffrn_reflns_limit_l_max 18
_diffrn_reflns_limit_l_min -18
_diffrn_reflns_number 21469
_diffrn_reflns_point_group_measured_fraction_full 0.998
_diffrn_reflns_point_group_measured_fraction_max 0.997
_diffrn_reflns_theta_full 25.242
_diffrn_reflns_theta_max 27.999
_diffrn_reflns_theta_min 3.001
_exptl_absorpt_coefficient_mu 1.252
_exptl_absorpt_correction_T_max 0.7461
_exptl_absorpt_correction_T_min 0.6437
_exptl_absorpt_correction_type mult-scan
_exptl_absorpt_process_details SADABS
_exptl_crystal_colour yellow
_exptl_crystal_density_diffrn 1.773
_exptl_crystal_description Block
_exptl_crystal_F_000 942
_exptl_crystal_size_max 0.300
_exptl_crystal_size_mid 0.120
_exptl_crystal_size_min 0.080
_refine_diff_density_max 1.356
_refine_diff_density_min -0.799
_refine_diff_density_rms 0.090
_refine_ls_abs_structure_details
;
 Refined as an inversion twin.
;
_refine_ls_abs_structure_Flack 0.01(2)
_refine_ls_extinction_method none
_refine_ls_goodness_of_fit_ref 1.020
_refine_ls_hydrogen_treatment constr
_refine_ls_matrix_type full
_refine_ls_number_parameters 920
_refine_ls_number_reflns 16221
_refine_ls_number_restraints 3
_refine_ls_restrained_S_all 1.020
_refine_ls_R_factor_all 0.0433
_refine_ls_R_factor_gt 0.0390
_refine_ls_shift/su_max 0.001
_refine_ls_shift/su_mean 0.000
_refine_ls_structure_factor_coef Fsqd
_refine_ls_weighting_details 'w=1/[\s^2^(Fo^2^)+(0.0565P)^2^+1.1493P] where P=(Fo^2^+2Fc^2^)/3'
_refine_ls_weighting_scheme calc
_refine_ls_wR_factor_gt 0.1028
_refine_ls_wR_factor_ref 0.1083
_reflns_Friedel_coverage 1.000
_reflns_friedel_fraction_full 0.998
_reflns_friedel_fraction_max 0.997
_reflns_number_gt 14862
_reflns_number_total 16221
_reflns_threshold_expression 'I > 2\s(I)'
_cod_data_source_file cg5b00698_si_002.cif
_cod_data_source_block 3_AgCF3SO3_C6H6
_cod_depositor_comments 'Adding full bibliography for 4513539--4513545.cif.'
_cod_original_cell_volume 1780.1(9)
_cod_database_code 4513541
_shelx_space_group_comment
;
The symmetry employed for this shelxl refinement is uniquely defined
by the following loop, which should always be used as a source of
symmetry information in preference to the above space-group names.
They are only intended as comments.
;
_shelx_estimated_absorpt_t_min 0.705
_shelx_estimated_absorpt_t_max 0.906
_shelxl_version_number 2014-3

loop_
_space_group_symop_operation_xyz
'x, y, z'

loop_
_atom_site_label
_atom_site_type_symbol
_atom_site_fract_x
_atom_site_fract_y
_atom_site_fract_z
_atom_site_U_iso_or_equiv
_atom_site_adp_type
_atom_site_occupancy
_atom_site_site_symmetry_order
_atom_site_calc_flag
_atom_site_refinement_flags_posn
_atom_site_refinement_flags_adp
Ag1A Ag -2.67211(5) 0.13588(5) -1.67850(4) 0.05048(15) Uani 1 1 d . .
S1A S -2.92000(15) 0.42553(13) -2.00706(11) 0.0345(3) Uani 1 1 d . .
S2A S -3.19248(14) 0.75889(12) -2.13222(10) 0.0297(3) Uani 1 1 d . .
S3A S -3.29844(16) 0.81489(14) -2.42323(11) 0.0377(3) Uani 1 1 d . .
S4A S -2.75127(19) -0.08683(16) -1.73924(14) 0.0481(4) Uani 1 1 d . .
N1A N -2.7668(6) 0.2800(5) -1.7820(4) 0.0434(13) Uani 1 1 d . .
N2A N -3.5351(7) 1.0310(6) -2.5851(5) 0.0493(15) Uani 1 1 d . .
C1A C -2.8337(6) 0.3531(6) -1.8291(5) 0.0339(13) Uani 1 1 d . .
C2A C -2.9167(6) 0.4453(5) -1.8880(4) 0.0311(12) Uani 1 1 d . .
C3A C -2.9993(7) 0.5570(6) -1.8624(5) 0.0382(14) Uani 1 1 d . .
H3AA H -3.0103 0.5841 -1.7999 0.046 Uiso 1 1 calc R U
C4A C -3.0663(6) 0.6273(5) -1.9389(5) 0.0371(14) Uani 1 1 d . .
H4AA H -3.1279 0.7076 -1.9337 0.045 Uiso 1 1 calc R U
C5A C -3.0339(5) 0.5684(5) -2.0228(4) 0.0278(11) Uani 1 1 d . .
C6A C -3.0827(5) 0.6128(5) -2.1143(4) 0.0288(11) Uani 1 1 d . .
C7A C -3.0536(6) 0.5530(6) -2.1965(4) 0.0346(13) Uani 1 1 d . .
H7AA H -2.9946 0.4717 -2.2010 0.042 Uiso 1 1 calc R U
C8A C -3.1205(7) 0.6250(6) -2.2737(5) 0.0381(14) Uani 1 1 d . .
H8AA H -3.1109 0.5974 -2.3357 0.046 Uiso 1 1 calc R U
C9A C -3.2006(6) 0.7387(5) -2.2494(4) 0.0291(11) Uani 1 1 d . .
C10A C -3.2873(6) 0.8365(6) -2.3069(4) 0.0316(12) Uani 1 1 d . .
C11A C -3.3707(7) 0.9483(6) -2.2817(5) 0.0373(13) Uani 1 1 d . .
H11A H -3.3774 0.9770 -2.2207 0.045 Uiso 1 1 calc R U
C12A C -3.4460(6) 1.0172(6) -2.3552(5) 0.0369(14) Uani 1 1 d . .
H12A H -3.5086 1.0970 -2.3494 0.044 Uiso 1 1 calc R U
C13A C -3.4191(6) 0.9568(6) -2.4349(4) 0.0334(12) Uani 1 1 d . .
C14A C -3.4804(7) 0.9961(6) -2.5185(5) 0.0389(14) Uani 1 1 d . .
C15A C -2.8367(11) -0.1354(9) -1.6297(7) 0.068(3) Uani 1 1 d . .
O1A O -2.7891(6) 0.0367(5) -1.7282(5) 0.0681(17) Uani 1 1 d . .
O2A O -2.6197(6) -0.1589(7) -1.7325(5) 0.084(2) Uani 1 1 d . .
O3A O -2.8019(9) -0.1056(7) -1.8171(5) 0.084(2) Uani 1 1 d . .
F1A F -2.8124(10) -0.2485(6) -1.6289(7) 0.124(3) Uani 1 1 d . .
F2A F -2.8017(7) -0.1233(8) -1.5494(4) 0.101(2) Uani 1 1 d . .
F3A F -2.9636(6) -0.0695(7) -1.6232(5) 0.095(2) Uani 1 1 d . .
Ag1B Ag -1.90745(6) 0.14195(5) -1.41977(4) 0.05164(15) Uani 1 1 d . .
S1B S -1.59622(15) -0.15604(13) -1.12561(11) 0.0344(3) Uani 1 1 d . .
S2B S -1.31619(14) -0.49262(13) -1.01100(10) 0.0307(3) Uani 1 1 d . .
S3B S -1.21744(15) -0.57166(14) -0.71565(10) 0.0355(3) Uani 1 1 d . .
S4B S -1.8348(2) 0.37447(18) -1.46586(15) 0.0530(4) Uani 1 1 d . .
N1B N -1.7590(6) -0.0003(6) -1.3475(4) 0.0434(13) Uani 1 1 d . .
N2B N -1.0111(7) -0.8046(5) -0.5457(4) 0.0461(14) Uani 1 1 d . .
C1B C -1.6914(6) -0.0770(6) -1.3004(5) 0.0365(13) Uani 1 1 d . .
C2B C -1.6050(6) -0.1725(5) -1.2444(4) 0.0305(11) Uani 1 1 d . .
C3B C -1.5271(6) -0.2835(6) -1.2718(4) 0.0348(13) Uani 1 1 d . .
H3BA H -1.5201 -0.3084 -1.3345 0.042 Uiso 1 1 calc R U
C4B C -1.4577(6) -0.3579(6) -1.1973(4) 0.0367(13) Uani 1 1 d . .
H4BA H -1.3981 -0.4386 -1.2045 0.044 Uiso 1 1 calc R U
C5B C -1.4848(6) -0.3020(5) -1.1133(4) 0.0282(11) Uani 1 1 d . .
C6B C -1.4342(5) -0.3498(5) -1.0213(4) 0.0276(11) Uani 1 1 d . .
C7B C -1.4689(6) -0.2979(6) -0.9346(5) 0.0352(13) Uani 1 1 d . .
H7BA H -1.5337 -0.2196 -0.9254 0.042 Uiso 1 1 calc R U
C8B C -1.3987(6) -0.3726(6) -0.8603(4) 0.0348(13) Uani 1 1 d . .
H8BA H -1.4098 -0.3494 -0.7962 0.042 Uiso 1 1 calc R U
C9B C -1.3131(5) -0.4822(5) -0.8902(4) 0.0271(11) Uani 1 1 d . .
C10B C -1.2248(5) -0.5828(5) -0.8348(4) 0.0276(11) Uani 1 1 d . .
C11B C -1.1391(7) -0.6937(6) -0.8654(4) 0.0370(14) Uani 1 1 d . .
H11B H -1.1293 -0.7163 -0.9295 0.044 Uiso 1 1 calc R U
C12B C -1.0685(7) -0.7689(6) -0.7932(5) 0.0389(14) Uani 1 1 d . .
H12B H -1.0060 -0.8481 -0.8023 0.047 Uiso 1 1 calc R U
C13B C -1.0995(6) -0.7156(6) -0.7075(4) 0.0340(13) Uani 1 1 d . .
C14B C -1.0486(6) -0.7660(6) -0.6191(5) 0.0365(13) Uani 1 1 d . .
C15B C -1.9169(9) 0.4936(7) -1.5575(6) 0.060(2) Uani 1 1 d . .
O1B O -1.9401(8) 0.3561(6) -1.4008(5) 0.0727(18) Uani 1 1 d . .
O2B O -1.7548(8) 0.2777(6) -1.5235(6) 0.087(2) Uani 1 1 d . .
O3B O -1.7746(11) 0.4282(9) -1.4234(7) 0.107(3) Uani 1 1 d . .
F1B F -1.9843(7) 0.4577(7) -1.6025(5) 0.095(2) Uani 1 1 d . .
F2B F -1.9974(7) 0.5904(5) -1.5176(5) 0.099(2) Uani 1 1 d . .
F3B F -1.8341(6) 0.5171(6) -1.6267(5) 0.0866(19) Uani 1 1 d . .
Ag1C Ag -2.17514(5) 0.06458(5) -1.43676(4) 0.05223(16) Uani 1 1 d . .
S1C S -2.52708(16) 0.39961(15) -1.70580(11) 0.0370(3) Uani 1 1 d . .
S2C S -2.61658(14) 0.45549(13) -2.00308(10) 0.0310(3) Uani 1 1 d . .
S3C S -2.88316(14) 0.78211(13) -2.14160(11) 0.0323(3) Uani 1 1 d . .
S4C S -2.1555(2) 0.12555(16) -1.22001(14) 0.0499(4) Uani 1 1 d . .
N1C N -2.3050(6) 0.1623(6) -1.5399(5) 0.0465(15) Uani 1 1 d . .
N2C N -3.0303(6) 0.9094(6) -2.3741(4) 0.0438(14) Uani 1 1 d . .
C1C C -2.3559(7) 0.2052(6) -1.6063(5) 0.0382(14) Uani 1 1 d . .
C2C C -2.4149(6) 0.2565(6) -1.6914(4) 0.0330(13) Uani 1 1 d . .
C3C C -2.3824(7) 0.1972(6) -1.7749(5) 0.0432(16) Uani 1 1 d . .
H3CA H -2.3211 0.1168 -1.7806 0.052 Uiso 1 1 calc R U
C4C C -2.4500(7) 0.2688(6) -1.8493(5) 0.0399(15) Uani 1 1 d . .
H4CA H -2.4398 0.2423 -1.9119 0.048 Uiso 1 1 calc R U
C5C C -2.5329(6) 0.3815(5) -1.8241(4) 0.0271(11) Uani 1 1 d . .
C6C C -2.6149(6) 0.4783(5) -1.8843(4) 0.0280(11) Uani 1 1 d . .
C7C C -2.6962(6) 0.5935(6) -1.8634(5) 0.0338(13) Uani 1 1 d . .
H7CA H -2.7088 0.6235 -1.8019 0.041 Uiso 1 1 calc R U
C8C C -2.7589(6) 0.6624(6) -1.9434(5) 0.0354(13) Uani 1 1 d . .
H8CA H -2.8173 0.7442 -1.9415 0.043 Uiso 1 1 calc R U
C9C C -2.7271(5) 0.5998(5) -2.0238(4) 0.0288(11) Uani 1 1 d . .
C10C C -2.7718(5) 0.6390(5) -2.1185(4) 0.0251(10) Uani 1 1 d . .
C11C C -2.7377(6) 0.5721(6) -2.1981(5) 0.0373(13) Uani 1 1 d . .
H11C H -2.6777 0.4908 -2.1990 0.045 Uiso 1 1 calc R U
C12C C -2.8020(7) 0.6385(6) -2.2776(5) 0.0388(14) Uani 1 1 d . .
H12C H -2.7902 0.6071 -2.3383 0.047 Uiso 1 1 calc R U
C13C C -2.8833(6) 0.7529(6) -2.2577(4) 0.0325(12) Uani 1 1 d . .
C14C C -2.9634(6) 0.8398(6) -2.3228(5) 0.0375(13) Uani 1 1 d . .
C15C C -2.2186(11) 0.2554(9) -1.1517(7) 0.071(3) Uani 1 1 d . .
O1C O -2.1401(15) 0.1730(8) -1.3177(6) 0.139(5) Uani 1 1 d . .
O2C O -2.2392(16) 0.0751(14) -1.1858(11) 0.192(8) Uani 1 1 d . .
O3C O -2.0429(12) 0.0490(9) -1.1815(9) 0.136(5) Uani 1 1 d . .
F1C F -2.1493(14) 0.3180(9) -1.1802(9) 0.183(6) Uani 1 1 d . .
F2C F -2.2168(13) 0.2261(7) -1.0593(5) 0.143(4) Uani 1 1 d . .
F3C F -2.3247(10) 0.3360(8) -1.1723(7) 0.145(4) Uani 1 1 d . .
C1AA C -2.3403(13) -0.0796(12) -1.8627(15) 0.092(4) Uani 1 1 d . .
H1AA H -2.4213 -0.0689 -1.8759 0.111 Uiso 1 1 calc R U
C2AA C -2.2661(18) -0.0455(10) -1.9268(10) 0.098(5) Uani 1 1 d . .
H2AA H -2.2931 -0.0107 -1.9887 0.118 Uiso 1 1 calc R U
C3AA C -2.1502(15) -0.0553(10) -1.9128(11) 0.090(4) Uani 1 1 d . .
H3AA H -2.0987 -0.0280 -1.9639 0.108 Uiso 1 1 calc R U
C4AA C -2.1091(11) -0.1041(11) -1.8259(14) 0.097(5) Uani 1 1 d . .
H4AA H -2.0292 -0.1102 -1.8141 0.117 Uiso 1 1 calc R U
C5AA C -2.185(2) -0.1447(11) -1.7551(9) 0.104(5) Uani 1 1 d . .
H5AA H -2.1584 -0.1812 -1.6933 0.124 Uiso 1 1 calc R U
C6AA C -2.3023(18) -0.1311(11) -1.7759(14) 0.112(6) Uani 1 1 d . .
H6AA H -2.3563 -0.1589 -1.7277 0.135 Uiso 1 1 calc R U
C1BB C -1.453(2) -0.3710(11) -0.5414(8) 0.110(6) Uani 1 1 d . .
H1BB H -1.4811 -0.2993 -0.5836 0.132 Uiso 1 1 calc R U
C2BB C -1.336(2) -0.414(2) -0.5134(16) 0.128(8) Uani 1 1 d . .
H2BB H -1.2833 -0.3723 -0.5348 0.154 Uiso 1 1 calc R U
C3BB C -1.2955(13) -0.516(2) -0.4558(16) 0.125(8) Uani 1 1 d . .
H3BB H -1.2127 -0.5478 -0.4369 0.150 Uiso 1 1 calc R U
C4BB C -1.3709(19) -0.5715(12) -0.4257(10) 0.111(6) Uani 1 1 d . .
H4BB H -1.3416 -0.6440 -0.3845 0.133 Uiso 1 1 calc R U
C5BB C -1.4916(15) -0.5286(14) -0.4513(11) 0.097(4) Uani 1 1 d . .
H5BB H -1.5450 -0.5702 -0.4273 0.116 Uiso 1 1 calc R U
C6BB C -1.5314(12) -0.4302(15) -0.5090(11) 0.096(5) Uani 1 1 d . .
H6BB H -1.6137 -0.3998 -0.5284 0.116 Uiso 1 1 calc R U
C1CC C -2.6335(16) 0.1523(12) -2.0419(14) 0.113(7) Uani 1 1 d . .
H1CC H -2.5726 0.1430 -2.0019 0.136 Uiso 1 1 calc R U
C2CC C -2.6294(15) 0.2059(11) -2.1378(14) 0.104(5) Uani 1 1 d . .
H2CC H -2.5645 0.2333 -2.1663 0.125 Uiso 1 1 calc R U
C3CC C -2.720(2) 0.2173(14) -2.1877(9) 0.130(8) Uani 1 1 d . .
H3CC H -2.7194 0.2542 -2.2531 0.156 Uiso 1 1 calc R U
C4CC C -2.8072(16) 0.180(2) -2.150(2) 0.137(10) Uani 1 1 d . .
H4CC H -2.8687 0.1913 -2.1905 0.165 Uiso 1 1 calc R U
C5CC C -2.819(2) 0.131(2) -2.069(3) 0.167(14) Uani 1 1 d . .
H5CC H -2.8864 0.1060 -2.0471 0.201 Uiso 1 1 calc R U
C6CC C -2.729(3) 0.1134(12) -2.0077(11) 0.137(9) Uani 1 1 d . .
H6CC H -2.7345 0.0747 -1.9432 0.165 Uiso 1 1 calc R U

loop_
_atom_site_aniso_label
_atom_site_aniso_U_11
_atom_site_aniso_U_22
_atom_site_aniso_U_33
_atom_site_aniso_U_23
_atom_site_aniso_U_13
_atom_site_aniso_U_12
Ag1A 0.0557(3) 0.0466(3) 0.0431(3) 0.0134(2) -0.0325(2) -0.0104(2)
S1A 0.0377(8) 0.0290(7) 0.0299(7) 0.0033(5) -0.0147(6) -0.0052(6)
S2A 0.0313(7) 0.0295(7) 0.0263(6) 0.0029(5) -0.0133(5) -0.0086(6)
S3A 0.0420(8) 0.0370(8) 0.0273(7) 0.0008(6) -0.0178(6) -0.0057(7)
S4A 0.0496(10) 0.0414(9) 0.0478(9) -0.0063(7) -0.0085(8) -0.0123(7)
N1A 0.052(3) 0.039(3) 0.038(3) 0.013(2) -0.025(3) -0.016(3)
N2A 0.052(4) 0.043(3) 0.045(3) 0.006(3) -0.027(3) -0.007(3)
C1A 0.035(3) 0.036(3) 0.031(3) 0.008(2) -0.013(2) -0.016(3)
C2A 0.032(3) 0.033(3) 0.026(3) 0.007(2) -0.013(2) -0.011(2)
C3A 0.044(3) 0.040(3) 0.027(3) 0.002(2) -0.013(3) -0.011(3)
C4A 0.041(3) 0.028(3) 0.032(3) 0.004(2) -0.014(3) -0.003(3)
C5A 0.024(2) 0.028(3) 0.029(3) 0.006(2) -0.009(2) -0.010(2)
C6A 0.026(3) 0.031(3) 0.027(3) 0.005(2) -0.008(2) -0.011(2)
C7A 0.033(3) 0.034(3) 0.028(3) 0.000(2) -0.013(2) -0.003(2)
C8A 0.040(3) 0.039(3) 0.029(3) 0.000(2) -0.012(2) -0.008(3)
C9A 0.027(3) 0.033(3) 0.028(3) 0.006(2) -0.013(2) -0.012(2)
C10A 0.031(3) 0.040(3) 0.026(3) 0.007(2) -0.012(2) -0.016(3)
C11A 0.041(3) 0.036(3) 0.034(3) 0.000(2) -0.013(3) -0.012(3)
C12A 0.039(3) 0.032(3) 0.031(3) 0.005(2) -0.014(3) -0.005(3)
C13A 0.033(3) 0.034(3) 0.030(3) 0.006(2) -0.011(2) -0.011(2)
C14A 0.041(3) 0.035(3) 0.035(3) 0.005(3) -0.016(3) -0.009(3)
C15A 0.084(7) 0.057(5) 0.055(5) -0.002(4) 0.000(5) -0.026(5)
O1A 0.071(4) 0.040(3) 0.098(5) 0.008(3) -0.038(4) -0.020(3)
O2A 0.049(3) 0.088(5) 0.073(4) -0.020(4) 0.002(3) 0.011(3)
O3A 0.122(7) 0.096(5) 0.053(4) -0.011(3) -0.016(4) -0.060(5)
F1A 0.177(8) 0.072(4) 0.133(7) 0.017(4) -0.007(6) -0.077(5)
F2A 0.101(5) 0.149(7) 0.044(3) -0.002(3) -0.008(3) -0.046(5)
F3A 0.066(4) 0.119(5) 0.101(5) -0.023(4) -0.002(3) -0.040(4)
Ag1B 0.0585(3) 0.0467(3) 0.0490(3) 0.0169(2) -0.0367(3) -0.0157(2)
S1B 0.0389(8) 0.0301(7) 0.0304(7) 0.0056(5) -0.0171(6) -0.0084(6)
S2B 0.0311(7) 0.0328(7) 0.0234(6) 0.0028(5) -0.0114(5) -0.0073(6)
S3B 0.0390(8) 0.0375(8) 0.0249(7) 0.0013(6) -0.0157(6) -0.0076(6)
S4B 0.0643(12) 0.0513(10) 0.0497(10) -0.0055(8) -0.0126(9) -0.0277(9)
N1B 0.049(3) 0.041(3) 0.040(3) 0.016(2) -0.023(3) -0.017(3)
N2B 0.059(4) 0.038(3) 0.037(3) 0.006(2) -0.030(3) -0.009(3)
C1B 0.038(3) 0.044(3) 0.030(3) 0.012(3) -0.017(2) -0.019(3)
C2B 0.029(3) 0.036(3) 0.029(3) 0.012(2) -0.013(2) -0.016(2)
C3B 0.040(3) 0.039(3) 0.025(3) 0.003(2) -0.013(2) -0.015(3)
C4B 0.036(3) 0.034(3) 0.032(3) 0.003(2) -0.012(2) -0.005(2)
C5B 0.029(3) 0.026(3) 0.025(3) 0.011(2) -0.011(2) -0.009(2)
C6B 0.028(3) 0.029(3) 0.026(3) 0.006(2) -0.011(2) -0.012(2)
C7B 0.036(3) 0.031(3) 0.032(3) 0.002(2) -0.014(2) -0.007(2)
C8B 0.038(3) 0.040(3) 0.025(3) -0.001(2) -0.013(2) -0.012(3)
C9B 0.029(3) 0.031(3) 0.023(2) 0.002(2) -0.011(2) -0.012(2)
C10B 0.028(3) 0.031(3) 0.023(2) 0.003(2) -0.008(2) -0.011(2)
C11B 0.041(3) 0.036(3) 0.028(3) 0.001(2) -0.018(3) -0.006(3)
C12B 0.040(3) 0.037(3) 0.031(3) 0.003(2) -0.017(3) -0.006(3)
C13B 0.031(3) 0.038(3) 0.034(3) 0.008(2) -0.018(2) -0.013(2)
C14B 0.041(3) 0.036(3) 0.031(3) 0.004(2) -0.017(3) -0.012(3)
C15B 0.068(5) 0.048(4) 0.050(4) -0.005(3) 0.013(4) -0.021(4)
O1B 0.097(5) 0.073(4) 0.051(3) 0.005(3) 0.003(3) -0.048(4)
O2B 0.092(5) 0.056(4) 0.082(5) -0.009(3) -0.007(4) -0.004(4)
O3B 0.151(8) 0.117(7) 0.108(7) 0.005(5) -0.060(6) -0.094(7)
F1B 0.106(5) 0.109(5) 0.081(4) 0.009(4) -0.042(4) -0.050(4)
F2B 0.105(5) 0.061(3) 0.079(4) -0.005(3) 0.019(4) -0.002(3)
F3B 0.081(4) 0.074(4) 0.078(4) 0.012(3) 0.024(3) -0.030(3)
Ag1C 0.0558(3) 0.0528(3) 0.0468(3) 0.0204(2) -0.0351(3) -0.0178(3)
S1C 0.0404(8) 0.0355(8) 0.0269(7) 0.0025(6) -0.0161(6) -0.0049(6)
S2C 0.0334(7) 0.0297(7) 0.0269(6) 0.0045(5) -0.0163(5) -0.0073(5)
S3C 0.0327(7) 0.0314(7) 0.0290(7) 0.0072(5) -0.0142(6) -0.0089(6)
S4C 0.0599(11) 0.0421(9) 0.0433(9) -0.0041(7) -0.0119(8) -0.0150(8)
N1C 0.047(3) 0.049(4) 0.043(3) 0.018(3) -0.029(3) -0.018(3)
N2C 0.038(3) 0.052(3) 0.033(3) 0.013(2) -0.013(2) -0.012(3)
C1C 0.040(3) 0.036(3) 0.038(3) 0.012(3) -0.019(3) -0.015(3)
C2C 0.034(3) 0.032(3) 0.033(3) 0.015(2) -0.020(2) -0.013(2)
C3C 0.053(4) 0.030(3) 0.042(3) 0.005(3) -0.026(3) -0.007(3)
C4C 0.046(4) 0.033(3) 0.030(3) -0.002(2) -0.021(3) -0.001(3)
C5C 0.031(3) 0.027(3) 0.022(2) 0.005(2) -0.012(2) -0.011(2)
C6C 0.030(3) 0.032(3) 0.024(2) 0.004(2) -0.011(2) -0.014(2)
C7C 0.035(3) 0.030(3) 0.030(3) 0.002(2) -0.013(2) -0.006(2)
C8C 0.034(3) 0.033(3) 0.033(3) 0.007(2) -0.012(2) -0.008(2)
C9C 0.028(3) 0.033(3) 0.027(3) 0.010(2) -0.014(2) -0.014(2)
C10C 0.022(2) 0.027(3) 0.023(2) 0.007(2) -0.0073(19) -0.009(2)
C11C 0.038(3) 0.038(3) 0.032(3) 0.002(2) -0.014(2) -0.010(3)
C12C 0.046(4) 0.039(3) 0.030(3) 0.003(2) -0.018(3) -0.013(3)
C13C 0.030(3) 0.044(3) 0.025(3) 0.009(2) -0.013(2) -0.016(3)
C14C 0.035(3) 0.045(3) 0.032(3) 0.012(3) -0.012(2) -0.019(3)
C15C 0.091(7) 0.059(5) 0.060(5) -0.012(4) -0.021(5) -0.022(5)
O1C 0.251(14) 0.070(5) 0.051(4) -0.002(4) -0.020(6) -0.026(7)
O2C 0.237(15) 0.210(13) 0.212(13) -0.134(11) 0.112(12) -0.193(13)
O3C 0.144(9) 0.095(7) 0.135(9) -0.031(6) -0.071(7) 0.012(6)
F1C 0.257(14) 0.129(8) 0.195(10) -0.094(8) 0.105(10) -0.143(9)
F2C 0.294(13) 0.090(5) 0.053(4) -0.010(3) -0.044(5) -0.079(7)
F3C 0.127(7) 0.107(6) 0.144(8) -0.074(6) -0.052(6) 0.041(5)
C1AA 0.071(7) 0.067(7) 0.137(13) -0.045(8) -0.015(8) -0.014(6)
C2AA 0.141(13) 0.045(5) 0.085(8) -0.024(5) -0.054(9) 0.007(7)
C3AA 0.105(10) 0.059(6) 0.099(9) -0.031(6) 0.024(8) -0.036(6)
C4AA 0.065(6) 0.068(7) 0.158(14) -0.063(9) -0.022(8) -0.005(5)
C5AA 0.152(15) 0.061(7) 0.062(7) -0.013(5) -0.032(8) -0.002(8)
C6AA 0.133(13) 0.057(7) 0.126(12) -0.040(8) 0.057(11) -0.044(8)
C1BB 0.169(17) 0.070(8) 0.048(6) -0.027(5) 0.008(8) -0.013(9)
C2BB 0.137(16) 0.147(16) 0.133(15) -0.109(14) 0.045(12) -0.084(14)
C3BB 0.059(7) 0.179(18) 0.129(14) -0.116(14) -0.017(8) -0.006(10)
C4BB 0.129(13) 0.074(8) 0.072(8) -0.015(6) -0.020(8) 0.018(8)
C5BB 0.096(9) 0.091(9) 0.111(10) -0.047(8) 0.009(8) -0.042(8)
C6BB 0.070(7) 0.105(10) 0.094(9) -0.049(8) -0.036(6) 0.006(7)
C1CC 0.125(12) 0.062(7) 0.139(13) -0.048(8) -0.093(11) 0.020(7)
C2CC 0.091(9) 0.058(6) 0.139(13) -0.034(8) 0.021(9) -0.016(6)
C3CC 0.139(14) 0.105(10) 0.058(7) -0.044(7) -0.033(8) 0.052(10)
C4CC 0.061(8) 0.156(19) 0.20(2) -0.134(19) 0.003(11) -0.018(10)
C5CC 0.118(16) 0.101(14) 0.28(3) -0.13(2) 0.09(2) -0.054(12)
C6CC 0.23(3) 0.047(6) 0.073(8) -0.015(6) 0.018(12) -0.021(11)

loop_
_atom_type_symbol
_atom_type_description
_atom_type_scat_dispersion_real
_atom_type_scat_dispersion_imag
_atom_type_scat_source
C C 0.0033 0.0016 'International Tables Vol C Tables 4.2.6.8 and 6.1.1.4'
H H 0.0000 0.0000 'International Tables Vol C Tables 4.2.6.8 and 6.1.1.4'
N N 0.0061 0.0033 'International Tables Vol C Tables 4.2.6.8 and 6.1.1.4'
O O 0.0106 0.0060 'International Tables Vol C Tables 4.2.6.8 and 6.1.1.4'
F F 0.0171 0.0103 'International Tables Vol C Tables 4.2.6.8 and 6.1.1.4'
S S 0.1246 0.1234 'International Tables Vol C Tables 4.2.6.8 and 6.1.1.4'
Ag Ag -0.8971 1.1015 'International Tables Vol C Tables 4.2.6.8 and 6.1.1.4'

loop_
_geom_angle_atom_site_label_1
_geom_angle_atom_site_label_2
_geom_angle_atom_site_label_3
_geom_angle
_geom_angle_site_symmetry_1
_geom_angle_site_symmetry_3
N2A Ag1A N1A 158.1(3) 1_646 .
N2A Ag1A O1A 116.1(2) 1_646 .
N1A Ag1A O1A 84.6(2) . .
C5A S1A C2A 91.4(3) . .
C9A S2A C6A 91.9(3) . .
C10A S3A C13A 91.0(3) . .
O2A S4A O1A 113.5(5) . .
O2A S4A O3A 117.2(5) . .
O1A S4A O3A 113.4(4) . .
O2A S4A C15A 104.2(5) . .
O1A S4A C15A 103.4(4) . .
O3A S4A C15A 103.0(5) . .
C1A N1A Ag1A 168.9(6) . .
C14A N2A Ag1A 162.6(6) . 1_464
N1A C1A C2A 179.5(7) . .
C3A C2A C1A 126.7(6) . .
C3A C2A S1A 112.1(4) . .
C1A C2A S1A 121.2(5) . .
C2A C3A C4A 112.2(6) . .
C2A C3A H3AA 123.9 . .
C4A C3A H3AA 123.9 . .
C5A C4A C3A 113.3(6) . .
C5A C4A H4AA 123.3 . .
C3A C4A H4AA 123.3 . .
C4A C5A C6A 128.3(5) . .
C4A C5A S1A 111.0(4) . .
C6A C5A S1A 120.6(4) . .
C7A C6A C5A 128.2(5) . .
C7A C6A S2A 111.0(4) . .
C5A C6A S2A 120.7(4) . .
C6A C7A C8A 112.9(6) . .
C6A C7A H7AA 123.5 . .
C8A C7A H7AA 123.5 . .
C9A C8A C7A 112.7(6) . .
C9A C8A H8AA 123.6 . .
C7A C8A H8AA 123.6 . .
C8A C9A C10A 129.2(6) . .
C8A C9A S2A 111.4(4) . .
C10A C9A S2A 119.4(5) . .
C11A C10A C9A 129.3(6) . .
C11A C10A S3A 111.3(5) . .
C9A C10A S3A 119.4(5) . .
C10A C11A C12A 113.1(6) . .
C10A C11A H11A 123.4 . .
C12A C11A H11A 123.4 . .
C13A C12A C11A 112.4(6) . .
C13A C12A H12A 123.8 . .
C11A C12A H12A 123.8 . .
C12A C13A C14A 127.2(6) . .
C12A C13A S3A 112.2(5) . .
C14A C13A S3A 120.6(5) . .
N2A C14A C13A 177.4(8) . .
F1A C15A F2A 107.0(9) . .
F1A C15A F3A 109.6(10) . .
F2A C15A F3A 107.0(8) . .
F1A C15A S4A 111.0(7) . .
F2A C15A S4A 111.1(8) . .
F3A C15A S4A 110.9(7) . .
S4A O1A Ag1A 130.1(4) . .
N1B Ag1B N2B 145.5(2) . 1_464
N1B Ag1B O1B 116.1(3) . .
N2B Ag1B O1B 94.1(2) 1_464 .
C5B S1B C2B 90.8(3) . .
C9B S2B C6B 92.0(3) . .
C10B S3B C13B 91.2(3) . .
O3B S4B O2B 117.6(7) . .
O3B S4B O1B 114.4(5) . .
O2B S4B O1B 113.7(5) . .
O3B S4B C15B 102.6(5) . .
O2B S4B C15B 103.1(4) . .
O1B S4B C15B 102.8(4) . .
C1B N1B Ag1B 171.9(6) . .
C14B N2B Ag1B 166.2(7) . 1_646
N1B C1B C2B 178.5(8) . .
C3B C2B C1B 126.9(6) . .
C3B C2B S1B 112.3(4) . .
C1B C2B S1B 120.7(5) . .
C2B C3B C4B 112.5(5) . .
C2B C3B H3BA 123.8 . .
C4B C3B H3BA 123.8 . .
C5B C4B C3B 113.0(6) . .
C5B C4B H4BA 123.5 . .
C3B C4B H4BA 123.5 . .
C4B C5B C6B 129.0(5) . .
C4B C5B S1B 111.4(4) . .
C6B C5B S1B 119.6(4) . .
C7B C6B C5B 129.2(5) . .
C7B C6B S2B 111.0(4) . .
C5B C6B S2B 119.8(4) . .
C6B C7B C8B 113.0(6) . .
C6B C7B H7BA 123.5 . .
C8B C7B H7BA 123.5 . .
C9B C8B C7B 112.8(5) . .
C9B C8B H8BA 123.6 . .
C7B C8B H8BA 123.6 . .
C8B C9B C10B 129.0(5) . .
C8B C9B S2B 111.2(4) . .
C10B C9B S2B 119.9(4) . .
C11B C10B C9B 128.6(5) . .
C11B C10B S3B 111.1(4) . .
C9B C10B S3B 120.2(4) . .
C10B C11B C12B 113.5(5) . .
C10B C11B H11B 123.3 . .
C12B C11B H11B 123.3 . .
C13B C12B C11B 112.2(6) . .
C13B C12B H12B 123.9 . .
C11B C12B H12B 123.9 . .
C12B C13B C14B 127.4(6) . .
C12B C13B S3B 112.0(4) . .
C14B C13B S3B 120.6(5) . .
N2B C14B C13B 177.7(8) . .
F2B C15B F3B 109.8(7) . .
F2B C15B F1B 107.0(9) . .
F3B C15B F1B 106.5(8) . .
F2B C15B S4B 112.2(6) . .
F3B C15B S4B 111.2(7) . .
F1B C15B S4B 110.0(6) . .
S4B O1B Ag1B 106.0(4) . .
N1C Ag1C N2C 155.2(3) . 1_646
N1C Ag1C O1C 120.0(3) . .
N2C Ag1C O1C 84.6(3) 1_646 .
C2C S1C C5C 91.3(3) . .
C9C S2C C6C 92.0(3) . .
C13C S3C C10C 91.1(3) . .
O2C S4C O1C 122.4(10) . .
O2C S4C O3C 105.3(11) . .
O1C S4C O3C 116.6(9) . .
O2C S4C C15C 103.3(6) . .
O1C S4C C15C 102.9(5) . .
O3C S4C C15C 103.8(6) . .
C1C N1C Ag1C 168.2(7) . .
C14C N2C Ag1C 165.2(6) . 1_464
N1C C1C C2C 177.8(9) . .
C3C C2C C1C 123.2(6) . .
C3C C2C S1C 112.2(4) . .
C1C C2C S1C 124.6(5) . .
C2C C3C C4C 111.8(6) . .
C2C C3C H3CA 124.1 . .
C4C C3C H3CA 124.1 . .
C5C C4C C3C 113.6(6) . .
C5C C4C H4CA 123.2 . .
C3C C4C H4CA 123.2 . .
C4C C5C C6C 127.9(5) . .
C4C C5C S1C 111.0(4) . .
C6C C5C S1C 121.1(4) . .
C7C C6C C5C 129.9(5) . .
C7C C6C S2C 110.9(4) . .
C5C C6C S2C 119.2(4) . .
C6C C7C C8C 112.7(6) . .
C6C C7C H7CA 123.7 . .
C8C C7C H7CA 123.7 . .
C9C C8C C7C 113.3(6) . .
C9C C8C H8CA 123.4 . .
C7C C8C H8CA 123.4 . .
C8C C9C C10C 129.4(5) . .
C8C C9C S2C 111.2(4) . .
C10C C9C S2C 119.4(4) . .
C11C C10C C9C 127.6(5) . .
C11C C10C S3C 111.7(4) . .
C9C C10C S3C 120.7(4) . .
C10C C11C C12C 112.2(6) . .
C10C C11C H11C 123.9 . .
C12C C11C H11C 123.9 . .
C13C C12C C11C 112.5(6) . .
C13C C12C H12C 123.8 . .
C11C C12C H12C 123.8 . .
C12C C13C C14C 125.3(6) . .
C12C C13C S3C 112.5(4) . .
C14C C13C S3C 122.2(5) . .
N2C C14C C13C 178.5(7) . .
F3C C15C F2C 114.0(11) . .
F3C C15C F1C 97.8(11) . .
F2C C15C F1C 107.0(11) . .
F3C C15C S4C 114.7(8) . .
F2C C15C S4C 111.5(7) . .
F1C C15C S4C 110.7(8) . .
S4C O1C Ag1C 113.2(7) . .
C2AA C1AA C6AA 118.6(14) . .
C2AA C1AA H1AA 120.7 . .
C6AA C1AA H1AA 120.7 . .
C1AA C2AA C3AA 124.2(14) . .
C1AA C2AA H2AA 117.9 . .
C3AA C2AA H2AA 117.9 . .
C4AA C3AA C2AA 119.4(13) . .
C4AA C3AA H3AA 120.3 . .
C2AA C3AA H3AA 120.3 . .
C3AA C4AA C5AA 118.4(13) . .
C3AA C4AA H4AA 120.8 . .
C5AA C4AA H4AA 120.8 . .
C4AA C5AA C6AA 118.2(13) . .
C4AA C5AA H5AA 120.9 . .
C6AA C5AA H5AA 120.9 . .
C1AA C6AA C5AA 121.1(13) . .
C1AA C6AA H6AA 119.5 . .
C5AA C6AA H6AA 119.5 . .
C2BB C1BB C6BB 120.0(15) . .
C2BB C1BB H1BB 120.0 . .
C6BB C1BB H1BB 120.0 . .
C3BB C2BB C1BB 120.3(17) . .
C3BB C2BB H2BB 119.8 . .
C1BB C2BB H2BB 119.8 . .
C4BB C3BB C2BB 118.9(15) . .
C4BB C3BB H3BB 120.5 . .
C2BB C3BB H3BB 120.5 . .
C3BB C4BB C5BB 122.4(15) . .
C3BB C4BB H4BB 118.8 . .
C5BB C4BB H4BB 118.8 . .
C6BB C5BB C4BB 119.0(15) . .
C6BB C5BB H5BB 120.5 . .
C4BB C5BB H5BB 120.5 . .
C5BB C6BB C1BB 119.3(13) . .
C5BB C6BB H6BB 120.3 . .
C1BB C6BB H6BB 120.3 . .
C6CC C1CC C2CC 117.2(14) . .
C6CC C1CC H1CC 121.4 . .
C2CC C1CC H1CC 121.4 . .
C3CC C2CC C1CC 117.5(16) . .
C3CC C2CC H2CC 121.3 . .
C1CC C2CC H2CC 121.3 . .
C4CC C3CC C2CC 121.8(18) . .
C4CC C3CC H3CC 119.1 . .
C2CC C3CC H3CC 119.1 . .
C5CC C4CC C3CC 126(2) . .
C5CC C4CC H4CC 116.9 . .
C3CC C4CC H4CC 116.9 . .
C4CC C5CC C6CC 118(2) . .
C4CC C5CC H5CC 121.0 . .
C6CC C5CC H5CC 121.0 . .
C1CC C6CC C5CC 119.3(17) . .
C1CC C6CC H6CC 120.4 . .
C5CC C6CC H6CC 120.4 . .

loop_
_geom_bond_atom_site_label_1
_geom_bond_atom_site_label_2
_geom_bond_distance
_geom_bond_site_symmetry_2
Ag1A N2A 2.111(6) 1_646
Ag1A N1A 2.148(5) .
Ag1A O1A 2.450(6) .
S1A C5A 1.711(6) .
S1A C2A 1.727(6) .
S2A C9A 1.720(6) .
S2A C6A 1.726(6) .
S3A C10A 1.725(6) .
S3A C13A 1.727(6) .
S4A O2A 1.421(7) .
S4A O1A 1.430(6) .
S4A O3A 1.433(7) .
S4A C15A 1.809(10) .
N1A C1A 1.127(8) .
N2A C14A 1.155(9) .
N2A Ag1A 2.111(6) 1_464
C1A C2A 1.410(8) .
C2A C3A 1.361(9) .
C3A C4A 1.400(8) .
C3A H3AA 0.9500 .
C4A C5A 1.381(9) .
C4A H4AA 0.9500 .
C5A C6A 1.432(8) .
C6A C7A 1.372(8) .
C7A C8A 1.413(8) .
C7A H7AA 0.9500 .
C8A C9A 1.370(9) .
C8A H8AA 0.9500 .
C9A C10A 1.448(8) .
C10A C11A 1.363(9) .
C11A C12A 1.412(8) .
C11A H11A 0.9500 .
C12A C13A 1.350(9) .
C12A H12A 0.9500 .
C13A C14A 1.401(8) .
C15A F1A 1.308(11) .
C15A F2A 1.319(13) .
C15A F3A 1.342(13) .
Ag1B N1B 2.154(6) .
Ag1B N2B 2.188(5) 1_464
Ag1B O1B 2.575(7) .
S1B C5B 1.723(6) .
S1B C2B 1.730(6) .
S2B C9B 1.719(6) .
S2B C6B 1.721(6) .
S3B C10B 1.712(6) .
S3B C13B 1.727(6) .
S4B O3B 1.415(8) .
S4B O2B 1.415(7) .
S4B O1B 1.449(7) .
S4B C15B 1.844(10) .
N1B C1B 1.149(8) .
N2B C14B 1.146(8) .
N2B Ag1B 2.188(5) 1_646
C1B C2B 1.422(8) .
C2B C3B 1.351(9) .
C3B C4B 1.406(8) .
C3B H3BA 0.9500 .
C4B C5B 1.370(9) .
C4B H4BA 0.9500 .
C5B C6B 1.452(7) .
C6B C7B 1.367(8) .
C7B C8B 1.409(8) .
C7B H7BA 0.9500 .
C8B C9B 1.368(8) .
C8B H8BA 0.9500 .
C9B C10B 1.456(8) .
C10B C11B 1.382(8) .
C11B C12B 1.391(8) .
C11B H11B 0.9500 .
C12B C13B 1.368(9) .
C12B H12B 0.9500 .
C13B C14B 1.411(8) .
C15B F2B 1.293(10) .
C15B F3B 1.310(10) .
C15B F1B 1.347(12) .
Ag1C N1C 2.140(6) .
Ag1C N2C 2.142(6) 1_646
Ag1C O1C 2.498(11) .
S1C C2C 1.704(6) .
S1C C5C 1.718(6) .
S2C C9C 1.719(6) .
S2C C6C 1.730(6) .
S3C C13C 1.717(6) .
S3C C10C 1.718(5) .
S4C O2C 1.348(10) .
S4C O1C 1.398(9) .
S4C O3C 1.403(10) .
S4C C15C 1.802(9) .
N1C C1C 1.134(9) .
N2C C14C 1.146(8) .
N2C Ag1C 2.142(6) 1_464
C1C C2C 1.414(8) .
C2C C3C 1.378(10) .
C3C C4C 1.386(8) .
C3C H3CA 0.9500 .
C4C C5C 1.370(8) .
C4C H4CA 0.9500 .
C5C C6C 1.441(7) .
C6C C7C 1.374(8) .
C7C C8C 1.412(8) .
C7C H7CA 0.9500 .
C8C C9C 1.367(9) .
C8C H8CA 0.9500 .
C9C C10C 1.451(7) .
C10C C11C 1.384(9) .
C11C C12C 1.407(8) .
C11C H11C 0.9500 .
C12C C13C 1.363(9) .
C12C H12C 0.9500 .
C13C C14C 1.421(8) .
C15C F3C 1.267(13) .
C15C F2C 1.280(12) .
C15C F1C 1.314(14) .
C1AA C2AA 1.27(2) .
C1AA C6AA 1.34(2) .
C1AA H1AA 0.9500 .
C2AA C3AA 1.36(2) .
C2AA H2AA 0.9500 .
C3AA C4AA 1.35(2) .
C3AA H3AA 0.9500 .
C4AA C5AA 1.37(2) .
C4AA H4AA 0.9500 .
C5AA C6AA 1.39(2) .
C5AA H5AA 0.9500 .
C6AA H6AA 0.9500 .
C1BB C2BB 1.35(3) .
C1BB C6BB 1.37(2) .
C1BB H1BB 0.9500 .
C2BB C3BB 1.33(3) .
C2BB H2BB 0.9500 .
C3BB C4BB 1.30(3) .
C3BB H3BB 0.9500 .
C4BB C5BB 1.38(2) .
C4BB H4BB 0.9500 .
C5BB C6BB 1.30(2) .
C5BB H5BB 0.9500 .
C6BB H6BB 0.9500 .
C1CC C6CC 1.37(3) .
C1CC C2CC 1.39(2) .
C1CC H1CC 0.9500 .
C2CC C3CC 1.33(2) .
C2CC H2CC 0.9500 .
C3CC C4CC 1.28(3) .
C3CC H3CC 0.9500 .
C4CC C5CC 1.20(4) .
C4CC H4CC 0.9500 .
C5CC C6CC 1.41(3) .
C5CC H5CC 0.9500 .
C6CC H6CC 0.9500 .
